data_7001071
loop_
_publ_author_name
'Koshevoy, Igor O.'
'Gutierrez-Puebla, Enrique'
'Lahuerta, Pascual'
'Monge, Angeles'
'Ubeda, M.Angeles'
'Sana\'u, Mercedes'

_publ_section_title
;
 Isolation of enantiomerically pure organometallic palladium compounds:
 synthesis of the triangles prepared from enantiopure
 [cis-Pd2(C6H4PPh2)2(NCCH3)4]2+
;
_journal_issue 16
_journal_name_full 'Dalton Transactions'
_journal_page_first 2993
_journal_page_last 2998
_journal_paper_doi 10.1039/b816803b
_journal_year 2009
_chemical_formula_sum 'C76 H68 Br4 O2 P4 Pd4'
_chemical_formula_weight 1882.42
_chemical_name_systematic
;
?
;
_space_group_IT_number 92
_symmetry_cell_setting tetragonal
_symmetry_space_group_name_Hall 'P 4abw 2nw'
_symmetry_space_group_name_H-M 'P 41 21 2'
_atom_sites_solution_hydrogens geom
_atom_sites_solution_primary direct
_atom_sites_solution_secondary difmap
_audit_creation_method SHELXL-97
_cell_angle_alpha 90.00
_cell_angle_beta 90.00
_cell_angle_gamma 90.00
_cell_formula_units_Z 4
_cell_length_a 22.138(3)
_cell_length_b 22.138(3)
_cell_length_c 14.532(3)
_cell_measurement_reflns_used 84281
_cell_measurement_temperature 293(2)
_cell_measurement_theta_max 27.485
_cell_measurement_theta_min 0.998
_cell_volume 7122(2)
_computing_cell_refinement 'Denzo & Scalepack (Otwinowski & Minor 1997)'
_computing_data_collection 'Collect(Nonius BV, 1997-2000)'
_computing_data_reduction 'Denzo & Scalepack (Otwinowski & Minor 1997)'
_computing_molecular_graphics SHELXTL
_computing_publication_material SHELXTL
_computing_structure_refinement 'SHELXL-97 (Sheldrick, 1997)'
_computing_structure_solution 'SHELXS-97 (Sheldrick, 1990)'
_diffrn_ambient_temperature 293(2)
_diffrn_measured_fraction_theta_full 0.997
_diffrn_measured_fraction_theta_max 0.997
_diffrn_radiation_monochromator graphite
_diffrn_radiation_source 'fine-focus sealed tube'
_diffrn_radiation_type MoK\a
_diffrn_radiation_wavelength 0.71073
_diffrn_reflns_av_R_equivalents 0.1417
_diffrn_reflns_av_sigmaI/netI 0.0721
_diffrn_reflns_limit_h_max 26
_diffrn_reflns_limit_h_min -27
_diffrn_reflns_limit_k_max 27
_diffrn_reflns_limit_k_min -26
_diffrn_reflns_limit_l_max 15
_diffrn_reflns_limit_l_min -18
_diffrn_reflns_number 47383
_diffrn_reflns_theta_full 26.42
_diffrn_reflns_theta_max 26.42
_diffrn_reflns_theta_min 1.30
_exptl_absorpt_coefficient_mu 3.373
_exptl_absorpt_correction_type none
_exptl_crystal_colour yellow
_exptl_crystal_density_diffrn 1.756
_exptl_crystal_density_method 'not measured'
_exptl_crystal_description prismatic
_exptl_crystal_F_000 3696
_exptl_crystal_size_max 0.22
_exptl_crystal_size_mid 0.20
_exptl_crystal_size_min 0.18
_refine_diff_density_max 1.327
_refine_diff_density_min -1.499
_refine_diff_density_rms 0.321
_refine_ls_abs_structure_details 'Flack H D (1983), Acta Cryst. A39, 876-881'
_refine_ls_abs_structure_Flack 0.014(14)
_refine_ls_extinction_coef 0.00156(14)
_refine_ls_extinction_expression Fc^*^=kFc[1+0.001xFc^2^\l^3^/sin(2\q)]^-1/4^
_refine_ls_extinction_method SHELXL
_refine_ls_goodness_of_fit_ref 1.057
_refine_ls_hydrogen_treatment constr
_refine_ls_matrix_type full
_refine_ls_number_parameters 410
_refine_ls_number_reflns 7312
_refine_ls_number_restraints 358
_refine_ls_restrained_S_all 1.057
_refine_ls_R_factor_all 0.0735
_refine_ls_R_factor_gt 0.0560
_refine_ls_shift/su_max 0.020
_refine_ls_shift/su_mean 0.002
_refine_ls_structure_factor_coef Fsqd
_refine_ls_weighting_details 'calc w=1/[\s^2^(Fo^2^)+(0.0502P)^2^+14.6312P] where P=(Fo^2^+2Fc^2^)/3'
_refine_ls_weighting_scheme calc
_refine_ls_wR_factor_gt 0.1321
_refine_ls_wR_factor_ref 0.1397
_reflns_number_gt 6253
_reflns_number_total 7312
_reflns_threshold_expression >2sigma(I)
_cod_data_source_file b816803b.txt
_cod_data_source_block RR-1
_cod_original_sg_symbol_H-M P41212
_cod_database_code 7001071

loop_
_symmetry_equiv_pos_as_xyz
'x, y, z'
'-x, -y, z+1/2'
'-y+1/2, x+1/2, z+1/4'
'y+1/2, -x+1/2, z+3/4'
'-x+1/2, y+1/2, -z+1/4'
'x+1/2, -y+1/2, -z+3/4'
'y, x, -z'
'-y, -x, -z+1/2'

loop_
_atom_site_label
_atom_site_type_symbol
_atom_site_fract_x
_atom_site_fract_y
_atom_site_fract_z
_atom_site_U_iso_or_equiv
_atom_site_adp_type
_atom_site_occupancy
_atom_site_symmetry_multiplicity
_atom_site_calc_flag
_atom_site_refinement_flags
_atom_site_disorder_assembly
_atom_site_disorder_group
Pd1 Pd 0.25702(3) 0.33847(3) 0.08820(4) 0.03319(17) Uani 1 1 d U . .
Pd2 Pd 0.36268(3) 0.42679(3) 0.10791(4) 0.03605(18) Uani 1 1 d U . .
Br1 Br 0.32504(4) 0.24935(4) 0.08704(6) 0.0444(2) Uani 1 1 d U . .
Br2 Br 0.45533(4) 0.36282(5) 0.05920(6) 0.0462(2) Uani 1 1 d U . .
P1 P 0.19694(10) 0.41920(10) 0.10470(16) 0.0361(5) Uani 1 1 d U . .
P2 P 0.35817(11) 0.40441(11) 0.25877(15) 0.0396(5) Uani 1 1 d U . .
C42 C 0.2541(4) 0.3329(4) 0.2272(5) 0.0363(16) Uani 1 1 d U . .
C44 C 0.1987(5) 0.2882(5) 0.3517(7) 0.061(3) Uani 1 1 d U . .
H44 H 0.1688 0.2619 0.3722 0.073 Uiso 1 1 calc R . .
C66 C 0.3129(6) 0.5023(5) 0.3578(8) 0.063(3) Uani 1 1 d U . .
H66 H 0.2765 0.4943 0.3281 0.075 Uiso 1 1 calc R . .
C46 C 0.2770(5) 0.3586(5) 0.3867(6) 0.055(2) Uani 1 1 d U . .
H46 H 0.2988 0.3810 0.4294 0.065 Uiso 1 1 calc R . .
C41 C 0.2895(4) 0.3637(4) 0.2912(6) 0.0408(18) Uani 1 1 d U . .
C36 C 0.1352(5) 0.4365(5) 0.2736(6) 0.051(2) Uani 1 1 d U . .
H36 H 0.1642 0.4656 0.2868 0.061 Uiso 1 1 calc R . .
C51 C 0.4201(5) 0.3547(5) 0.2940(6) 0.047(2) Uani 1 1 d U . .
C33 C 0.0492(5) 0.3516(6) 0.2323(7) 0.061(3) Uani 1 1 d U . .
H33 H 0.0210 0.3219 0.2182 0.073 Uiso 1 1 calc R . .
C12 C 0.3009(4) 0.4905(4) 0.1377(6) 0.0401(17) Uani 1 1 d U . .
C21 C 0.1558(4) 0.4468(5) 0.0027(6) 0.045(2) Uani 1 1 d U . .
C31 C 0.1370(4) 0.4073(4) 0.1896(6) 0.0429(19) Uani 1 1 d U . .
C13 C 0.3267(5) 0.5471(5) 0.1558(7) 0.054(2) Uani 1 1 d U . .
H13 H 0.3685 0.5508 0.1555 0.064 Uiso 1 1 calc R . .
C61 C 0.3618(5) 0.4671(4) 0.3415(6) 0.048(2) Uani 1 1 d U . .
C34 C 0.0461(6) 0.3811(5) 0.3154(9) 0.070(3) Uani 1 1 d U . .
H34 H 0.0147 0.3732 0.3560 0.084 Uiso 1 1 calc R . .
C32 C 0.0930(5) 0.3656(5) 0.1708(7) 0.051(2) Uani 1 1 d U . .
H32 H 0.0932 0.3463 0.1139 0.061 Uiso 1 1 calc R . .
C56 C 0.4794(5) 0.3712(6) 0.2766(7) 0.062(3) Uani 1 1 d U . .
H56 H 0.4868 0.4078 0.2473 0.074 Uiso 1 1 calc R . .
C43 C 0.2087(4) 0.2947(5) 0.2584(7) 0.049(2) Uani 1 1 d U . .
H43 H 0.1851 0.2734 0.2165 0.058 Uiso 1 1 calc R . .
C25 C 0.0666(6) 0.4753(6) -0.0789(8) 0.073(3) Uani 1 1 d U . .
H25 H 0.0253 0.4829 -0.0787 0.088 Uiso 1 1 calc R . .
C14 C 0.2921(6) 0.5970(5) 0.1739(8) 0.062(3) Uani 1 1 d U . .
H14 H 0.3106 0.6339 0.1859 0.074 Uiso 1 1 calc R . .
C16 C 0.2034(5) 0.5395(4) 0.1538(7) 0.049(2) Uani 1 1 d U . .
H16 H 0.1614 0.5377 0.1505 0.059 Uiso 1 1 calc R . .
C15 C 0.2316(6) 0.5931(5) 0.1744(7) 0.060(3) Uani 1 1 d U . .
H15 H 0.2085 0.6269 0.1888 0.072 Uiso 1 1 calc R . .
C22 C 0.1899(5) 0.4598(5) -0.0749(7) 0.049(2) Uani 1 1 d U . .
H22 H 0.2315 0.4539 -0.0754 0.059 Uiso 1 1 calc R . .
C24 C 0.0985(6) 0.4869(6) -0.1554(8) 0.075(3) Uani 1 1 d U . .
H24 H 0.0792 0.4981 -0.2096 0.090 Uiso 1 1 calc R . .
C23 C 0.1599(6) 0.4819(5) -0.1521(8) 0.063(3) Uani 1 1 d U . .
H23 H 0.1824 0.4936 -0.2030 0.076 Uiso 1 1 calc R . .
C54 C 0.5152(6) 0.2805(7) 0.3448(9) 0.081(3) Uani 1 1 d U . .
H54 H 0.5470 0.2553 0.3613 0.097 Uiso 1 1 calc R . .
C45 C 0.2323(5) 0.3200(6) 0.4148(7) 0.065(3) Uani 1 1 d U . .
H45 H 0.2246 0.3153 0.4772 0.078 Uiso 1 1 calc R . .
C52 C 0.4096(5) 0.3004(5) 0.3369(7) 0.055(2) Uani 1 1 d U . .
H52 H 0.3701 0.2882 0.3482 0.066 Uiso 1 1 calc R . .
C62 C 0.4158(6) 0.4818(6) 0.3896(8) 0.075(3) Uani 1 1 d U . .
H62 H 0.4507 0.4593 0.3801 0.090 Uiso 1 1 calc R . .
C64 C 0.3676(9) 0.5632(6) 0.4622(8) 0.084(4) Uani 1 1 d U . .
H64 H 0.3696 0.5962 0.5017 0.100 Uiso 1 1 calc R . .
C53 C 0.4576(6) 0.2629(6) 0.3638(8) 0.078(3) Uani 1 1 d U . .
H53 H 0.4502 0.2267 0.3942 0.094 Uiso 1 1 calc R . .
C26 C 0.0933(5) 0.4526(5) -0.0011(7) 0.053(2) Uani 1 1 d U . .
H26 H 0.0697 0.4412 0.0489 0.064 Uiso 1 1 calc R . .
C11 C 0.2385(4) 0.4866(4) 0.1374(6) 0.0416(19) Uani 1 1 d U . .
C55 C 0.5278(6) 0.3355(8) 0.3009(9) 0.081(3) Uani 1 1 d U . .
H55 H 0.5673 0.3474 0.2888 0.097 Uiso 1 1 calc R . .
C35 C 0.0912(6) 0.4235(6) 0.3385(8) 0.070(3) Uani 1 1 d U . .
H35 H 0.0914 0.4422 0.3958 0.084 Uiso 1 1 calc R . .
C65 C 0.3171(7) 0.5507(6) 0.4195(8) 0.081(3) Uani 1 1 d U . .
H65 H 0.2832 0.5744 0.4303 0.097 Uiso 1 1 calc R . .
C63 C 0.4161(8) 0.5285(6) 0.4488(9) 0.084(4) Uani 1 1 d U . .
H63 H 0.4513 0.5369 0.4815 0.100 Uiso 1 1 calc R . .
O1 O 0.1629(9) 0.6381(9) 0.9269(14) 0.202(8) Uani 1 1 d DU . .
H1 H 0.1321 0.6204 0.9107 0.304 Uiso 1 1 calc R . .
C50 C 0.2729(10) 0.6173(8) 0.8991(18) 0.176(10) Uani 1 1 d DU . .
H50A H 0.2764 0.6413 0.9539 0.264 Uiso 1 1 calc R . .
H50B H 0.3039 0.6287 0.8564 0.264 Uiso 1 1 calc R . .
H50C H 0.2771 0.5754 0.9145 0.264 Uiso 1 1 calc R . .
C60 C 0.2123(11) 0.6278(8) 0.8565(19) 0.228(13) Uani 1 1 d DU . .
H60A H 0.2018 0.5930 0.8190 0.273 Uiso 1 1 calc R . .
H60B H 0.2147 0.6626 0.8162 0.273 Uiso 1 1 calc R . .

loop_
_atom_site_aniso_label
_atom_site_aniso_U_11
_atom_site_aniso_U_22
_atom_site_aniso_U_33
_atom_site_aniso_U_23
_atom_site_aniso_U_13
_atom_site_aniso_U_12
Pd1 0.0331(3) 0.0304(3) 0.0360(3) -0.0015(3) 0.0015(3) 0.0007(3)
Pd2 0.0378(4) 0.0392(4) 0.0312(3) 0.0014(3) -0.0004(3) -0.0072(3)
Br1 0.0551(6) 0.0346(5) 0.0435(5) 0.0035(4) 0.0061(4) 0.0096(4)
Br2 0.0452(5) 0.0589(6) 0.0346(4) 0.0010(4) -0.0035(4) 0.0002(5)
P1 0.0362(11) 0.0350(11) 0.0370(11) -0.0018(10) 0.0003(9) 0.0030(9)
P2 0.0408(12) 0.0452(13) 0.0327(11) 0.0020(10) -0.0018(10) -0.0055(10)
C42 0.037(4) 0.043(5) 0.029(3) 0.006(3) 0.007(3) 0.005(3)
C44 0.063(6) 0.060(6) 0.060(5) 0.024(5) 0.018(5) 0.000(5)
C66 0.075(6) 0.061(6) 0.052(6) -0.003(5) 0.010(5) -0.002(5)
C46 0.049(5) 0.082(7) 0.033(4) 0.011(5) 0.004(4) 0.000(5)
C41 0.046(5) 0.039(4) 0.037(4) 0.010(4) 0.002(4) -0.004(4)
C36 0.058(6) 0.053(6) 0.042(5) 0.000(4) 0.003(4) -0.010(5)
C51 0.053(4) 0.063(5) 0.026(4) 0.001(4) -0.007(4) 0.002(4)
C33 0.044(5) 0.083(8) 0.056(6) 0.005(5) 0.004(5) -0.008(5)
C12 0.052(4) 0.034(4) 0.034(4) -0.001(3) -0.003(4) -0.001(3)
C21 0.044(5) 0.056(6) 0.036(4) -0.009(4) -0.005(3) 0.012(4)
C31 0.042(4) 0.046(5) 0.041(4) 0.003(4) 0.009(4) 0.009(4)
C13 0.058(6) 0.046(5) 0.056(5) -0.004(5) 0.002(5) -0.009(4)
C61 0.063(5) 0.047(5) 0.035(4) 0.002(4) -0.001(4) -0.014(4)
C34 0.066(7) 0.068(7) 0.077(7) -0.011(6) 0.034(6) -0.004(5)
C32 0.050(5) 0.055(6) 0.047(5) -0.001(4) 0.001(4) 0.005(4)
C56 0.048(5) 0.094(8) 0.044(5) 0.004(5) -0.013(4) -0.006(5)
C43 0.043(5) 0.051(5) 0.052(4) 0.009(4) -0.001(4) -0.003(4)
C25 0.068(7) 0.095(9) 0.056(6) 0.000(6) -0.015(5) 0.028(7)
C14 0.091(6) 0.030(4) 0.065(7) -0.004(5) 0.007(6) -0.014(5)
C16 0.063(5) 0.034(4) 0.050(5) 0.009(4) 0.006(5) 0.005(4)
C15 0.085(6) 0.035(4) 0.061(6) -0.006(5) 0.011(6) 0.007(5)
C22 0.045(5) 0.054(6) 0.048(5) 0.004(4) -0.001(4) -0.003(5)
C24 0.084(7) 0.089(9) 0.051(5) 0.010(6) -0.030(5) 0.007(7)
C23 0.084(6) 0.053(6) 0.053(5) 0.011(5) -0.004(5) 0.004(6)
C54 0.063(6) 0.109(9) 0.071(8) -0.008(7) -0.023(6) 0.034(6)
C45 0.069(7) 0.081(8) 0.044(5) 0.017(5) 0.021(5) -0.002(5)
C52 0.057(5) 0.056(5) 0.053(6) 0.000(5) -0.008(5) 0.005(4)
C62 0.093(7) 0.066(7) 0.067(7) -0.010(5) -0.032(6) -0.016(6)
C64 0.143(11) 0.054(7) 0.054(6) -0.003(5) 0.001(7) -0.022(6)
C53 0.080(7) 0.085(8) 0.069(7) 0.011(6) -0.016(7) 0.024(6)
C26 0.043(5) 0.067(7) 0.049(5) -0.007(5) -0.009(4) 0.001(5)
C11 0.048(4) 0.035(4) 0.042(5) -0.005(4) 0.004(4) 0.001(3)
C55 0.051(6) 0.122(10) 0.069(7) -0.011(7) -0.015(6) 0.009(6)
C35 0.079(8) 0.073(7) 0.058(6) -0.006(6) 0.030(6) -0.012(6)
C65 0.111(9) 0.074(7) 0.059(7) -0.011(6) 0.013(7) 0.011(7)
C63 0.119(9) 0.065(7) 0.067(7) -0.002(5) -0.039(8) -0.032(6)
O1 0.155(13) 0.117(12) 0.34(2) -0.038(15) -0.009(14) 0.045(12)
C50 0.158(13) 0.090(13) 0.28(3) -0.103(17) 0.054(18) -0.016(13)
C60 0.170(19) 0.057(10) 0.46(4) 0.015(18) 0.056(19) 0.049(14)

loop_
_atom_type_symbol
_atom_type_description
_atom_type_scat_dispersion_real
_atom_type_scat_dispersion_imag
_atom_type_scat_source
C C 0.0033 0.0016 'International Tables Vol C Tables 4.2.6.8 and 6.1.1.4'
H H 0.0000 0.0000 'International Tables Vol C Tables 4.2.6.8 and 6.1.1.4'
O O 0.0106 0.0060 'International Tables Vol C Tables 4.2.6.8 and 6.1.1.4'
P P 0.1023 0.0942 'International Tables Vol C Tables 4.2.6.8 and 6.1.1.4'
Br Br -0.2901 2.4595 'International Tables Vol C Tables 4.2.6.8 and 6.1.1.4'
Pd Pd -0.9988 1.0072 'International Tables Vol C Tables 4.2.6.8 and 6.1.1.4'

loop_
_geom_angle_atom_site_label_1
_geom_angle_atom_site_label_2
_geom_angle_atom_site_label_3
_geom_angle
_geom_angle_site_symmetry_1
_geom_angle_site_symmetry_3
_geom_angle_publ_flag
C42 Pd1 P1 85.5(3) . . ?
C42 Pd1 Br1 88.8(2) . . ?
P1 Pd1 Br1 174.20(7) . . ?
C42 Pd1 Br1 168.4(3) . 7 ?
P1 Pd1 Br1 99.16(7) . 7 ?
Br1 Pd1 Br1 86.64(4) . 7 ?
C42 Pd1 Pd2 88.3(2) . . ?
P1 Pd1 Pd2 86.23(6) . . ?
Br1 Pd1 Pd2 92.57(3) . . ?
Br1 Pd1 Pd2 102.54(3) 7 . ?
C12 Pd2 P2 85.1(3) . . ?
C12 Pd2 Br2 91.9(2) . 7 ?
P2 Pd2 Br2 176.92(8) . 7 ?
C12 Pd2 Br2 168.6(3) . . ?
P2 Pd2 Br2 100.42(7) . . ?
Br2 Pd2 Br2 82.66(4) 7 . ?
C12 Pd2 Pd1 87.0(3) . . ?
P2 Pd2 Pd1 85.22(6) . . ?
Br2 Pd2 Pd1 94.08(3) 7 . ?
Br2 Pd2 Pd1 103.30(3) . . ?
Pd1 Br1 Pd1 91.40(4) . 7 ?
Pd2 Br2 Pd2 93.77(4) 7 . ?
C11 P1 C31 108.0(4) . . ?
C11 P1 C21 100.9(5) . . ?
C31 P1 C21 103.4(4) . . ?
C11 P1 Pd1 112.5(3) . . ?
C31 P1 Pd1 112.8(3) . . ?
C21 P1 Pd1 118.1(3) . . ?
C41 P2 C51 104.7(5) . . ?
C41 P2 C61 103.9(4) . . ?
C51 P2 C61 103.7(5) . . ?
C41 P2 Pd2 113.3(3) . . ?
C51 P2 Pd2 111.8(3) . . ?
C61 P2 Pd2 118.0(3) . . ?
C43 C42 C41 119.1(8) . . ?
C43 C42 Pd1 112.7(7) . . ?
C41 C42 Pd1 128.1(6) . . ?
C45 C44 C43 120.9(10) . . ?
C61 C66 C65 119.9(12) . . ?
C45 C46 C41 118.9(10) . . ?
C42 C41 C46 120.2(8) . . ?
C42 C41 P2 122.4(6) . . ?
C46 C41 P2 117.0(7) . . ?
C35 C36 C31 121.6(10) . . ?
C52 C51 C56 118.2(10) . . ?
C52 C51 P2 121.8(8) . . ?
C56 C51 P2 120.0(8) . . ?
C32 C33 C34 120.4(11) . . ?
C11 C12 C13 117.5(9) . . ?
C11 C12 Pd2 129.4(7) . . ?
C13 C12 Pd2 113.0(7) . . ?
C22 C21 C26 119.3(9) . . ?
C22 C21 P1 116.9(7) . . ?
C26 C21 P1 123.7(8) . . ?
C32 C31 C36 118.2(9) . . ?
C32 C31 P1 118.5(7) . . ?
C36 C31 P1 123.2(8) . . ?
C14 C13 C12 122.0(10) . . ?
C66 C61 C62 117.0(10) . . ?
C66 C61 P2 120.9(8) . . ?
C62 C61 P2 122.1(9) . . ?
C33 C34 C35 119.4(10) . . ?
C33 C32 C31 122.1(10) . . ?
C55 C56 C51 122.7(12) . . ?
C44 C43 C42 120.0(10) . . ?
C24 C25 C26 121.8(12) . . ?
C15 C14 C13 120.4(10) . . ?
C15 C16 C11 119.9(10) . . ?
C14 C15 C16 120.6(10) . . ?
C21 C22 C23 117.9(10) . . ?
C25 C24 C23 118.6(11) . . ?
C24 C23 C22 122.2(11) . . ?
C53 C54 C55 121.8(12) . . ?
C46 C45 C44 120.8(9) . . ?
C51 C52 C53 121.0(11) . . ?
C63 C62 C61 119.7(14) . . ?
C65 C64 C63 119.7(13) . . ?
C54 C53 C52 118.9(13) . . ?
C25 C26 C21 119.7(11) . . ?
C12 C11 C16 119.5(8) . . ?
C12 C11 P1 123.9(7) . . ?
C16 C11 P1 116.3(7) . . ?
C56 C55 C54 117.3(12) . . ?
C36 C35 C34 118.2(11) . . ?
C64 C65 C66 121.6(15) . . ?
C64 C63 C62 122.1(13) . . ?
C50 C60 O1 113(2) . . ?

loop_
_geom_bond_atom_site_label_1
_geom_bond_atom_site_label_2
_geom_bond_distance
_geom_bond_site_symmetry_2
_geom_bond_publ_flag
Pd1 C42 2.024(8) . ?
Pd1 P1 2.241(2) . ?
Pd1 Br1 2.4819(11) . ?
Pd1 Br1 2.5695(12) 7 ?
Pd1 Pd2 3.0620(10) . ?
Pd2 C12 2.011(9) . ?
Pd2 P2 2.250(2) . ?
Pd2 Br2 2.5092(12) 7 ?
Pd2 Br2 2.5911(13) . ?
Br1 Pd1 2.5695(12) 7 ?
Br2 Pd2 2.5092(12) 7 ?
P1 C11 1.815(9) . ?
P1 C31 1.832(9) . ?
P1 C21 1.844(9) . ?
P2 C41 1.829(9) . ?
P2 C51 1.830(10) . ?
P2 C61 1.837(10) . ?
C42 C43 1.390(13) . ?
C42 C41 1.395(12) . ?
C44 C45 1.374(16) . ?
C44 C43 1.381(14) . ?
C66 C61 1.357(16) . ?
C66 C65 1.399(16) . ?
C46 C45 1.369(15) . ?
C46 C41 1.419(12) . ?
C36 C35 1.386(15) . ?
C36 C31 1.381(13) . ?
C51 C52 1.374(14) . ?
C51 C56 1.386(15) . ?
C33 C32 1.355(14) . ?
C33 C34 1.375(16) . ?
C12 C11 1.385(13) . ?
C12 C13 1.402(13) . ?
C21 C22 1.388(14) . ?
C21 C26 1.390(14) . ?
C31 C32 1.369(14) . ?
C13 C14 1.372(16) . ?
C61 C62 1.423(15) . ?
C34 C35 1.411(17) . ?
C56 C55 1.376(18) . ?
C25 C24 1.341(17) . ?
C25 C26 1.371(15) . ?
C14 C15 1.342(17) . ?
C16 C15 1.373(15) . ?
C16 C11 1.427(13) . ?
C22 C23 1.392(14) . ?
C24 C23 1.363(18) . ?
C54 C53 1.360(19) . ?
C54 C55 1.40(2) . ?
C52 C53 1.404(16) . ?
C62 C63 1.345(17) . ?
C64 C65 1.31(2) . ?
C64 C63 1.34(2) . ?
O1 C60 1.516(17) . ?
C50 C60 1.494(18) . ?
